data_7157944
loop_
_publ_author_name
'Goodwin, Rosemary J.'
'Blyth, Mitchell T.'
'Fung, Alfred K. K.'
'Smith, Leesa M.'
'Norcott, Philip L.'
'Tanovic, Sara'
'Coote, Michelle L.'
'White, Nicholas G.'

_publ_section_title
;
 Simple acyclic molecules containing a single charge-assisted O-H group
 can recognize anions in acetonitrile&#x2009;:&#x2009;water mixtures.
;
_journal_issue 12
_journal_name_full 'Organic &amp; biomolecular chemistry'
_journal_page_first 2794
_journal_page_last 2803
_journal_paper_doi 10.1039/d1ob00282a
_journal_volume 19
_journal_year 2021
_chemical_compound_source synthesized
_chemical_formula_moiety 'C26 H21 N2 O2, F6 P'
_chemical_formula_sum 'C26 H21 F6 N2 O2 P'
_chemical_formula_weight 538.42
_space_group_IT_number 88
_space_group_name_Hall '-I 4ad'
_space_group_name_H-M_alt 'I 41/a :2'
_symmetry_cell_setting tetragonal
_symmetry_space_group_name_Hall '-I 4ad'
_symmetry_space_group_name_H-M 'I 41/a :2'
_atom_sites_solution_hydrogens difmap
_atom_sites_solution_primary other
_audit_update_record
;
2020-12-16 deposited with the CCDC.	2021-03-08 downloaded from the CCDC.
;
_cell_angle_alpha 90
_cell_angle_beta 90
_cell_angle_gamma 90
_cell_formula_units_Z 16
_cell_length_a 23.4250(3)
_cell_length_b 23.4250(3)
_cell_length_c 18.7771(5)
_cell_measurement_reflns_used 11328
_cell_measurement_temperature 150
_cell_measurement_theta_max 72.3
_cell_measurement_theta_min 4.78
_cell_volume 10303.6(3)
_computing_cell_refinement 'CrysAlisPro, (Agilent, 2011)'
_computing_data_collection 'SuperNova, (Oxford Diffraction, 2010)'
_computing_data_reduction 'CrysAlisPro, (Agilent, 2011)'
_computing_publication_material 'CRYSTALS (Betteridge et al., 2003)'
_computing_structure_refinement 'CRYSTALS (Betteridge et al., 2003)'
_computing_structure_solution 'Superflip (Palatinus & Chapuis, 2007)'
_diffrn_ambient_temperature 150
_diffrn_measured_fraction_theta_full 0.995
_diffrn_measured_fraction_theta_max 0.995
_diffrn_measurement_device Area
_diffrn_measurement_device_type 'Oxford Diffraction SuperNova'
_diffrn_measurement_method \w
_diffrn_radiation_monochromator graphite
_diffrn_radiation_type 'Cu K\a'
_diffrn_radiation_wavelength 1.54184
_diffrn_reflns_av_R_equivalents 0.041
_diffrn_reflns_limit_h_max 20
_diffrn_reflns_limit_h_min -19
_diffrn_reflns_limit_k_max 28
_diffrn_reflns_limit_k_min 0
_diffrn_reflns_limit_l_max 23
_diffrn_reflns_limit_l_min 0
_diffrn_reflns_number 42214
_diffrn_reflns_theta_full 72.566
_diffrn_reflns_theta_max 72.566
_diffrn_reflns_theta_min 3.774
_diffrn_standards_number 0
_exptl_absorpt_coefficient_mu 1.580
_exptl_absorpt_correction_T_max 1.00
_exptl_absorpt_correction_T_min 0.87
_exptl_absorpt_correction_type multi-scan
_exptl_absorpt_process_details 'CrysAlisPro, (Agilent, 2011)'
_exptl_crystal_colour orange
_exptl_crystal_density_diffrn 1.388
_exptl_crystal_density_method 'not measured'
_exptl_crystal_description rod
_exptl_crystal_F_000 4416
_exptl_crystal_size_max 0.36
_exptl_crystal_size_mid 0.06
_exptl_crystal_size_min 0.04
_platon_squeeze_details
;
;
_refine_diff_density_max 0.25
_refine_diff_density_min -0.26
_refine_ls_extinction_method None
_refine_ls_goodness_of_fit_ref 0.9499
_refine_ls_hydrogen_treatment mixed
_refine_ls_matrix_type full
_refine_ls_number_parameters 337
_refine_ls_number_reflns 5067
_refine_ls_number_restraints 2
_refine_ls_R_factor_all 0.0402
_refine_ls_R_factor_gt 0.0326
_refine_ls_shift/su_max 0.0016235
_refine_ls_shift/su_mean 0.0000965
_refine_ls_structure_factor_coef Fsqd
_refine_ls_weighting_details
;
 Method, part 1, Chebychev polynomial, (Watkin, 1994, Prince, 1982) 
 [weight] = 1.0/[A~0~*T~0~(x)+A~1~*T~1~(x) ... +A~n-1~]*T~n-1~(x)] 
 where A~i~ are the Chebychev coefficients listed below and x= Fcalc/Fmax 
 Method = Robust Weighting (Prince, 1982) 
 W = [weight] * [1-(deltaF/6*sigmaF)^2^]^2^ 
 A~i~ are: 
 586. 956. 581. 242. 54.2 
;
_refine_ls_weighting_scheme calc
_refine_ls_wR_factor_all 0.0845
_refine_ls_wR_factor_gt 0.0763
_refine_ls_wR_factor_ref 0.0845
_reflns_limit_h_max 20
_reflns_limit_h_min -19
_reflns_limit_k_max 28
_reflns_limit_k_min 0
_reflns_limit_l_max 23
_reflns_limit_l_min 0
_reflns_number_gt 4292
_reflns_number_total 5094
_reflns_threshold_expression I>2.0\s(I)
_oxford_diffrn_Wilson_B_factor 3.77
_oxford_diffrn_Wilson_scale 2.50
_oxford_refine_ls_r_factor_ref 0.0402
_oxford_refine_ls_scale 1.162(3)
_oxford_reflns_number_all 5067
_oxford_reflns_threshold_expression_ref I>-3.0\s(I)
_cod_data_source_file d1ob00282a2.cif
_cod_data_source_block 3_H
_cod_depositor_comments
;
The following automatic conversions were performed:

data item '_atom_sites_solution_primary' value 'Other' was changed to
'other' in accordance with the
/home/data/users/saulius/crontab/automatic-downloads/rss-feeds/RSC/lib/dictionaries/cif_core.dic
dictionary named 'cif_core.dic' version 2.4.2 last updated on
2011-04-26.

Automatic conversion script
Id: cif_fix_values 7556 2019-12-06 15:28:31Z antanas 

 Adding full bibliography for 7157935--7157948.cif.
;
_cod_original_sg_symbol_H-M 'I 41/a '
_cod_database_code 7157944

loop_
_symmetry_equiv_pos_as_xyz
x,y,z
-x,-y,-z
x+1/2,y+1/2,z+1/2
-x+1/2,-y+1/2,-z+1/2
y+3/4,-x+3/4,z+3/4
-y+3/4,x+3/4,-z+3/4
y+5/4,-x+5/4,z+5/4
-y+5/4,x+5/4,-z+5/4
x+1/2,y,-z+1/2
-x+1/2,-y,z+1/2
x+1,y+1/2,-z+1
-x+1,-y+1/2,z+1
-y+3/4,x+1/4,z+1/4
y+3/4,-x+1/4,-z+1/4
-y+5/4,x+3/4,z+3/4
y+5/4,-x+3/4,-z+3/4

loop_
_atom_site_label
_atom_site_type_symbol
_atom_site_fract_x
_atom_site_fract_y
_atom_site_fract_z
_atom_site_U_iso_or_equiv
_atom_site_occupancy
_atom_site_adp_type
_atom_site_refinement_flags_posn
_atom_site_refinement_flags_adp
_atom_site_refinement_flags_occupancy
_atom_site_disorder_assembly
_atom_site_disorder_group
_atom_site_attached_hydrogens
O1 O 0.64867(5) 0.55726(5) 0.34224(6) 0.0353 1.0000 Uani D . . . . .
C2 C 0.59666(7) 0.55710(7) 0.36867(9) 0.0331 1.0000 Uani . . . . . .
C3 C 0.54934(7) 0.54318(7) 0.32724(11) 0.0409 1.0000 Uani . . . . . .
C4 C 0.49421(8) 0.54140(9) 0.35445(13) 0.0515 1.0000 Uani . . . . . .
C5 C 0.48389(8) 0.55486(9) 0.42409(13) 0.0536 1.0000 Uani . . . . . .
C6 C 0.58666(7) 0.57008(7) 0.44218(9) 0.0333 1.0000 Uani . . . . . .
C7 C 0.52953(8) 0.56942(8) 0.46908(11) 0.0436 1.0000 Uani . . . . . .
C8 C 0.52037(9) 0.58185(9) 0.54170(12) 0.0564 1.0000 Uani . . . . . .
C9 C 0.56471(10) 0.59241(9) 0.58612(12) 0.0563 1.0000 Uani . . . . . .
C10 C 0.61984(9) 0.59205(8) 0.55859(10) 0.0443 1.0000 Uani . . . . . .
N11 N 0.63034(6) 0.58244(6) 0.49004(7) 0.0336 1.0000 Uani . . . . . .
C12 C 0.69125(7) 0.58715(7) 0.46743(8) 0.0316 1.0000 Uani . . . . . .
C13 C 0.70274(6) 0.64265(7) 0.42843(9) 0.0310 1.0000 Uani . . . . . .
C14 C 0.67627(8) 0.69268(7) 0.45147(10) 0.0407 1.0000 Uani . . . . . .
C15 C 0.68956(8) 0.74533(8) 0.42207(12) 0.0484 1.0000 Uani . . . . . .
C16 C 0.72959(8) 0.74872(7) 0.36834(12) 0.0468 1.0000 Uani . . . . . .
C17 C 0.75518(7) 0.69929(7) 0.34351(10) 0.0390 1.0000 Uani . . . . . .
C18 C 0.74232(6) 0.64600(6) 0.37248(9) 0.0308 1.0000 Uani . . . . . .
C19 C 0.76872(6) 0.59284(7) 0.34027(9) 0.0305 1.0000 Uani . . . . . .
N20 N 0.82815(5) 0.60397(5) 0.31450(7) 0.0301 1.0000 Uani . . . . . .
C21 C 0.83448(8) 0.60764(7) 0.24418(9) 0.0363 1.0000 Uani . . . . . .
C22 C 0.88646(8) 0.62195(8) 0.21287(9) 0.0408 1.0000 Uani . . . . . .
C23 C 0.93196(7) 0.63278(7) 0.25595(10) 0.0388 1.0000 Uani . . . . . .
C24 C 0.87368(6) 0.61307(6) 0.36099(8) 0.0294 1.0000 Uani . . . . . .
C25 C 0.92726(7) 0.62856(6) 0.33063(9) 0.0331 1.0000 Uani . . . . . .
C26 C 0.97437(7) 0.64027(7) 0.37493(10) 0.0393 1.0000 Uani . . . . . .
C27 C 0.96834(7) 0.63626(8) 0.44717(10) 0.0420 1.0000 Uani . . . . . .
C28 C 0.91663(7) 0.61975(7) 0.47742(9) 0.0370 1.0000 Uani . . . . . .
C29 C 0.86839(7) 0.60668(6) 0.43697(9) 0.0307 1.0000 Uani . . . . . .
O30 O 0.82071(5) 0.58883(5) 0.46571(6) 0.0353 1.0000 Uani D . . . . .
P101 P 0.686858(17) 0.418684(17) 0.51798(2) 0.0335 1.0000 Uani . . . . . .
F102 F 0.72288(5) 0.39331(5) 0.58316(6) 0.0520 1.0000 Uani . . . . . .
F103 F 0.63666(5) 0.37392(5) 0.53440(7) 0.0527 1.0000 Uani . . . . . .
F104 F 0.65720(5) 0.46338(5) 0.56998(6) 0.0531 1.0000 Uani . . . . . .
F105 F 0.73625(5) 0.46318(5) 0.50153(7) 0.0578 1.0000 Uani . . . . . .
F106 F 0.71579(5) 0.37357(5) 0.46606(6) 0.0574 1.0000 Uani . . . . . .
F107 F 0.64983(5) 0.44368(5) 0.45321(6) 0.0512 1.0000 Uani . . . . . .
H31 H 0.5555 0.5360 0.2787 0.0494 1.0000 Uiso R . . . . .
H41 H 0.4646 0.5320 0.3245 0.0622 1.0000 Uiso R . . . . .
H51 H 0.4467 0.5551 0.4419 0.0652 1.0000 Uiso R . . . . .
H81 H 0.4829 0.5815 0.5594 0.0676 1.0000 Uiso R . . . . .
H91 H 0.5587 0.6003 0.6346 0.0648 1.0000 Uiso R . . . . .
H101 H 0.6501 0.5994 0.5890 0.0557 1.0000 Uiso R . . . . .
H121 H 0.7157 0.5864 0.5089 0.0374 1.0000 Uiso R . . . . .
H122 H 0.7012 0.5558 0.4366 0.0373 1.0000 Uiso R . . . . .
H141 H 0.6489 0.6902 0.4879 0.0492 1.0000 Uiso R . . . . .
H151 H 0.6714 0.7785 0.4384 0.0592 1.0000 Uiso R . . . . .
H161 H 0.7393 0.7846 0.3488 0.0564 1.0000 Uiso R . . . . .
H171 H 0.7831 0.7020 0.3062 0.0462 1.0000 Uiso R . . . . .
H191 H 0.7692 0.5632 0.3757 0.0355 1.0000 Uiso R . . . . .
H192 H 0.7451 0.5818 0.2994 0.0354 1.0000 Uiso R . . . . .
H211 H 0.8020 0.6007 0.2140 0.0463 1.0000 Uiso R . . . . .
H221 H 0.8911 0.6262 0.1631 0.0481 1.0000 Uiso R . . . . .
H231 H 0.9660 0.6409 0.2370 0.0454 1.0000 Uiso R . . . . .
H261 H 1.0102 0.6489 0.3546 0.0466 1.0000 Uiso R . . . . .
H271 H 1.0006 0.6415 0.4755 0.0496 1.0000 Uiso R . . . . .
H281 H 0.9137 0.6191 0.5286 0.0430 1.0000 Uiso R . . . . .
H302 H 0.6542(9) 0.5640(9) 0.2788(7) 0.0548 1.0000 Uiso D . . . . .

loop_
_atom_site_aniso_label
_atom_site_aniso_U_11
_atom_site_aniso_U_22
_atom_site_aniso_U_33
_atom_site_aniso_U_23
_atom_site_aniso_U_13
_atom_site_aniso_U_12
O1 0.0302(6) 0.0439(6) 0.0319(6) -0.0005(5) -0.0013(4) -0.0017(5)
C2 0.0320(8) 0.0268(7) 0.0406(9) 0.0054(6) -0.0032(7) 0.0007(6)
C3 0.0374(9) 0.0352(9) 0.0502(10) 0.0066(7) -0.0108(8) -0.0025(7)
C4 0.0334(9) 0.0460(11) 0.0752(15) 0.0150(10) -0.0147(9) -0.0027(8)
C5 0.0260(9) 0.0521(11) 0.0826(16) 0.0185(11) 0.0040(9) 0.0043(8)
C6 0.0297(8) 0.0278(7) 0.0425(9) 0.0071(6) 0.0017(7) 0.0040(6)
C7 0.0340(9) 0.0389(9) 0.0578(11) 0.0115(8) 0.0093(8) 0.0066(7)
C8 0.0474(11) 0.0558(12) 0.0660(14) 0.0129(10) 0.0251(10) 0.0120(9)
C9 0.0658(14) 0.0569(12) 0.0461(11) 0.0049(9) 0.0214(10) 0.0104(10)
C10 0.0553(11) 0.0436(10) 0.0339(9) 0.0025(7) 0.0059(8) 0.0060(8)
N11 0.0362(7) 0.0319(7) 0.0328(7) 0.0030(5) 0.0037(6) 0.0042(5)
C12 0.0295(8) 0.0339(8) 0.0313(8) 0.0006(6) -0.0034(6) 0.0034(6)
C13 0.0276(7) 0.0294(8) 0.0360(8) -0.0010(6) -0.0057(6) 0.0015(6)
C14 0.0375(9) 0.0348(9) 0.0497(10) -0.0030(7) 0.0021(8) 0.0051(7)
C15 0.0467(10) 0.0293(8) 0.0694(13) -0.0037(8) 0.0010(9) 0.0068(7)
C16 0.0444(10) 0.0275(8) 0.0684(13) 0.0060(8) -0.0015(9) -0.0008(7)
C17 0.0356(9) 0.0337(8) 0.0477(10) 0.0042(7) -0.0012(7) -0.0026(7)
C18 0.0267(7) 0.0293(7) 0.0364(8) 0.0003(6) -0.0060(6) 0.0002(6)
C19 0.0264(7) 0.0319(8) 0.0332(8) -0.0016(6) -0.0021(6) -0.0030(6)
N20 0.0303(6) 0.0282(6) 0.0318(7) -0.0012(5) -0.0010(5) -0.0010(5)
C21 0.0420(9) 0.0352(8) 0.0318(8) -0.0028(7) -0.0011(7) -0.0009(7)
C22 0.0489(10) 0.0399(9) 0.0335(9) -0.0037(7) 0.0074(7) -0.0019(8)
C23 0.0370(9) 0.0366(9) 0.0428(9) -0.0037(7) 0.0119(7) -0.0012(7)
C24 0.0291(7) 0.0242(7) 0.0348(8) -0.0014(6) -0.0014(6) 0.0015(6)
C25 0.0311(8) 0.0266(7) 0.0416(9) -0.0033(6) 0.0040(7) 0.0019(6)
C26 0.0275(8) 0.0379(9) 0.0526(10) -0.0011(8) 0.0026(7) -0.0004(7)
C27 0.0292(8) 0.0443(10) 0.0525(11) 0.0003(8) -0.0089(7) -0.0001(7)
C28 0.0348(8) 0.0395(9) 0.0367(9) 0.0022(7) -0.0054(7) 0.0023(7)
C29 0.0303(8) 0.0270(7) 0.0350(8) 0.0013(6) -0.0011(6) 0.0030(6)
O30 0.0311(6) 0.0430(6) 0.0318(6) 0.0036(5) -0.0008(5) -0.0036(5)
P101 0.0322(2) 0.0302(2) 0.0381(2) 0.00232(16) 0.00249(16) 0.00437(16)
F102 0.0505(6) 0.0564(7) 0.0491(6) 0.0122(5) -0.0053(5) 0.0090(5)
F103 0.0426(6) 0.0396(6) 0.0760(8) 0.0061(5) 0.0049(5) -0.0040(5)
F104 0.0505(6) 0.0504(6) 0.0584(7) -0.0175(5) 0.0001(5) 0.0111(5)
F105 0.0380(6) 0.0481(6) 0.0874(9) 0.0215(6) -0.0006(6) -0.0033(5)
F106 0.0621(7) 0.0563(7) 0.0539(7) -0.0076(5) 0.0106(6) 0.0214(6)
F107 0.0522(6) 0.0527(6) 0.0488(6) 0.0062(5) -0.0094(5) 0.0108(5)

loop_
_atom_type_symbol
_atom_type_scat_dispersion_real
_atom_type_scat_dispersion_imag
_atom_type_scat_Cromer_Mann_a1
_atom_type_scat_Cromer_Mann_b1
_atom_type_scat_Cromer_Mann_a2
_atom_type_scat_Cromer_Mann_b2
_atom_type_scat_Cromer_Mann_a3
_atom_type_scat_Cromer_Mann_b3
_atom_type_scat_Cromer_Mann_a4
_atom_type_scat_Cromer_Mann_b4
_atom_type_scat_Cromer_Mann_c
_atom_type_scat_source
C 0.0181 0.0091 2.3100 20.8439 1.0200 10.2075 1.5886 0.5687 0.8650 51.6512 0.2156 'International Tables Vol C 4.2.6.8 and 6.1.1.4'
H 0.0000 0.0000 0.4930 10.5109 0.3229 26.1257 0.1402 3.1424 0.0408 57.7998 0.0030 'International Tables Vol C 4.2.6.8 and 6.1.1.4'
N 0.0311 0.0180 12.2126 0.0057 3.1322 9.8933 2.0125 28.9975 1.1663 0.5826 -11.5290 'International Tables Vol C 4.2.6.8 and 6.1.1.4'
O 0.0492 0.0322 3.0485 13.2771 2.2868 5.7011 1.5463 0.3239 0.8670 32.9089 0.2508 'International Tables Vol C 4.2.6.8 and 6.1.1.4'
F 0.0727 0.0534 3.5392 10.2825 2.6412 4.2944 1.5170 0.2615 1.0243 26.1476 0.2776 'International Tables Vol C 4.2.6.8 and 6.1.1.4'
P 0.2955 0.4335 6.4345 1.9067 4.1791 27.1570 1.7800 0.5260 1.4908 68.1645 1.1149 'International Tables Vol C 4.2.6.8 and 6.1.1.4'
I -0.3257 6.8362 20.1472 4.3470 18.9949 0.3814 7.5138 27.7660 2.2735 66.8776 4.0712 'International Tables Vol C 4.2.6.8 and 6.1.1.4'

loop_
_geom_angle_atom_site_label_1
_geom_angle_site_symmetry_1
_geom_angle_atom_site_label_2
_geom_angle_site_symmetry_2
_geom_angle_atom_site_label_3
_geom_angle_site_symmetry_3
_geom_angle
_geom_angle_publ_flag
C2 . O1 . H302 . 118.1(10) no
O1 . C2 . C3 . 121.80(16) yes
O1 . C2 . C6 . 120.95(14) yes
C3 . C2 . C6 . 117.24(16) yes
C2 . C3 . C4 . 122.77(19) yes
C2 . C3 . H31 . 117.6 no
C4 . C3 . H31 . 119.6 no
C3 . C4 . C5 . 120.62(18) yes
C3 . C4 . H41 . 118.9 no
C5 . C4 . H41 . 120.5 no
C4 . C5 . C7 . 119.79(17) yes
C4 . C5 . H51 . 120.7 no
C7 . C5 . H51 . 119.5 no
C2 . C6 . C7 . 119.40(16) yes
C2 . C6 . N11 . 123.09(14) yes
C7 . C6 . N11 . 117.50(16) yes
C6 . C7 . C5 . 120.15(18) yes
C6 . C7 . C8 . 118.78(18) yes
C5 . C7 . C8 . 121.04(18) yes
C7 . C8 . C9 . 121.07(18) yes
C7 . C8 . H81 . 118.9 no
C9 . C8 . H81 . 120.0 no
C8 . C9 . C10 . 118.80(19) yes
C8 . C9 . H91 . 121.2 no
C10 . C9 . H91 . 120.0 no
C9 . C10 . N11 . 122.17(19) yes
C9 . C10 . H101 . 118.7 no
N11 . C10 . H101 . 119.1 no
C6 . N11 . C10 . 121.62(15) yes
C6 . N11 . C12 . 122.29(13) yes
C10 . N11 . C12 . 116.08(15) yes
N11 . C12 . C13 . 111.74(12) yes
N11 . C12 . H121 . 109.6 no
C13 . C12 . H121 . 107.5 no
N11 . C12 . H122 . 110.3 no
C13 . C12 . H122 . 108.7 no
H121 . C12 . H122 . 108.9 no
C12 . C13 . C14 . 119.47(15) yes
C12 . C13 . C18 . 121.78(14) yes
C14 . C13 . C18 . 118.62(15) yes
C13 . C14 . C15 . 121.62(17) yes
C13 . C14 . H141 . 118.4 no
C15 . C14 . H141 . 119.9 no
C14 . C15 . C16 . 119.67(17) yes
C14 . C15 . H151 . 120.3 no
C16 . C15 . H151 . 120.0 no
C15 . C16 . C17 . 119.48(17) yes
C15 . C16 . H161 . 119.9 no
C17 . C16 . H161 . 120.6 no
C16 . C17 . C18 . 121.58(17) yes
C16 . C17 . H171 . 119.0 no
C18 . C17 . H171 . 119.5 no
C13 . C18 . C17 . 119.00(15) yes
C13 . C18 . C19 . 121.48(14) yes
C17 . C18 . C19 . 119.43(15) yes
C18 . C19 . N20 . 111.42(12) yes
C18 . C19 . H191 . 108.8 no
N20 . C19 . H191 . 109.8 no
C18 . C19 . H192 . 107.4 no
N20 . C19 . H192 . 108.5 no
H191 . C19 . H192 . 110.9 no
C19 . N20 . C21 . 115.82(13) yes
C19 . N20 . C24 . 122.38(13) yes
C21 . N20 . C24 . 121.71(14) yes
N20 . C21 . C22 . 122.10(16) yes
N20 . C21 . H211 . 118.9 no
C22 . C21 . H211 . 119.0 no
C21 . C22 . C23 . 118.56(16) yes
C21 . C22 . H221 . 122.9 no
C23 . C22 . H221 . 118.4 no
C22 . C23 . C25 . 121.10(16) yes
C22 . C23 . H231 . 120.1 no
C25 . C23 . H231 . 118.7 no
N20 . C24 . C25 . 117.51(14) yes
N20 . C24 . C29 . 122.58(14) yes
C25 . C24 . C29 . 119.91(14) yes
C24 . C25 . C23 . 118.97(15) yes
C24 . C25 . C26 . 120.21(15) yes
C23 . C25 . C26 . 120.82(16) yes
C25 . C26 . C27 . 119.44(16) yes
C25 . C26 . H261 . 120.0 no
C27 . C26 . H261 . 120.5 no
C26 . C27 . C28 . 120.91(16) yes
C26 . C27 . H271 . 118.3 no
C28 . C27 . H271 . 120.5 no
C27 . C28 . C29 . 122.90(16) yes
C27 . C28 . H281 . 118.2 no
C29 . C28 . H281 . 118.9 no
C24 . C29 . C28 . 116.54(15) yes
C24 . C29 . O30 . 121.01(14) yes
C28 . C29 . O30 . 122.44(15) yes
H302 7_454 O30 . C29 . 118.2(10) no
F102 . P101 . F103 . 89.82(6) yes
F102 . P101 . F104 . 90.31(6) yes
F103 . P101 . F104 . 89.55(6) yes
F102 . P101 . F105 . 90.47(7) yes
F103 . P101 . F105 . 179.68(6) yes
F104 . P101 . F105 . 90.32(7) yes
F102 . P101 . F106 . 89.84(6) yes
F103 . P101 . F106 . 89.77(7) yes
F104 . P101 . F106 . 179.29(7) yes
F105 . P101 . F106 . 90.36(7) yes
F102 . P101 . F107 . 179.07(7) yes
F103 . P101 . F107 . 89.31(6) yes
F104 . P101 . F107 . 89.37(6) yes
F105 . P101 . F107 . 90.40(6) yes
F106 . P101 . F107 . 90.47(6) yes
O30 15_544 H302 . O1 . 178(2) no

loop_
_geom_bond_atom_site_label_1
_geom_bond_site_symmetry_1
_geom_bond_atom_site_label_2
_geom_bond_site_symmetry_2
_geom_bond_distance
_geom_bond_publ_flag
O1 . C2 . 1.316(2) yes
O1 . H302 . 1.207(13) no
C2 . C3 . 1.393(2) yes
C2 . C6 . 1.433(2) yes
C3 . C4 . 1.389(3) yes
C3 . H31 . 0.938 no
C4 . C5 . 1.367(3) yes
C4 . H41 . 0.920 no
C5 . C7 . 1.405(3) yes
C5 . H51 . 0.933 no
C6 . C7 . 1.430(2) yes
C6 . N11 . 1.392(2) yes
C7 . C8 . 1.411(3) yes
C8 . C9 . 1.355(3) yes
C8 . H81 . 0.939 no
C9 . C10 . 1.391(3) yes
C9 . H91 . 0.940 no
C10 . N11 . 1.329(2) yes
C10 . H101 . 0.927 no
N11 . C12 . 1.493(2) yes
C12 . C13 . 1.516(2) yes
C12 . H121 . 0.966 no
C12 . H122 . 0.964 no
C13 . C14 . 1.395(2) yes
C13 . C18 . 1.403(2) yes
C14 . C15 . 1.386(3) yes
C14 . H141 . 0.940 no
C15 . C16 . 1.380(3) yes
C15 . H151 . 0.937 no
C16 . C17 . 1.385(3) yes
C16 . H161 . 0.945 no
C17 . C18 . 1.395(2) yes
C17 . H171 . 0.961 no
C18 . C19 . 1.516(2) yes
C19 . N20 . 1.4965(19) yes
C19 . H191 . 0.962 no
C19 . H192 . 0.980 no
N20 . C21 . 1.331(2) yes
N20 . C24 . 1.395(2) yes
C21 . C22 . 1.393(2) yes
C21 . H211 . 0.963 no
C22 . C23 . 1.362(3) yes
C22 . H221 . 0.946 no
C23 . C25 . 1.410(2) yes
C23 . H231 . 0.892 no
C24 . C25 . 1.425(2) yes
C24 . C29 . 1.440(2) yes
C25 . C26 . 1.409(2) yes
C26 . C27 . 1.367(3) yes
C26 . H261 . 0.945 no
C27 . C28 . 1.393(2) yes
C27 . H271 . 0.932 no
C28 . C29 . 1.396(2) yes
C28 . H281 . 0.963 no
C29 . O30 . 1.3091(19) yes
O30 . H302 7_454 1.207(13) no
P101 . F102 . 1.6010(11) yes
P101 . F103 . 1.6055(11) yes
P101 . F104 . 1.5913(11) yes
P101 . F105 . 1.5876(11) yes
P101 . F106 . 1.5896(11) yes
P101 . F107 . 1.6043(11) yes

loop_
_geom_hbond_atom_site_label_D
_geom_hbond_site_symmetry_D
_geom_hbond_atom_site_label_H
_geom_hbond_site_symmetry_H
_geom_hbond_atom_site_label_A
_geom_hbond_site_symmetry_A
_geom_hbond_angle_DHA
_geom_hbond_distance_DH
_geom_hbond_distance_HA
_geom_hbond_distance_DA
_geom_hbond_publ_flag
C19 . H192 . O30 15_544 162.04(4) 0.980 2.531 3.477(3) yes

loop_
_platon_squeeze_void_nr
_platon_squeeze_void_average_x
_platon_squeeze_void_average_y
_platon_squeeze_void_average_z
_platon_squeeze_void_volume
_platon_squeeze_void_count_electrons
_platon_squeeze_void_content
1 0.000 0.250 0.125 348 70 ' '
2 0.000 0.750 -0.125 348 70 ' '
3 0.500 0.250 0.375 348 70 ' '
4 0.500 0.750 -0.375 348 70 ' '
